data_4028294
loop_
_publ_author_name
'Yan Yang'
'Fan Ni'
'Wen-Ming Shu'
'Shang-Bo Yu'
'Meng Gao'
'An-Xin Wu'

_publ_section_title
;
 Synthesis of Tetrasubstituted Unsymmetrical 1,4-Enediones via
 Copper-Promoted Autotandem Catalysis and Air As the Oxidant
;
_journal_name_full 'Journal of Organic Chemistry'
_journal_page_first 5418
_journal_page_last 5426
_journal_paper_doi 10.1021/jo400564f
_journal_volume 78
_journal_year 2013
_chemical_formula_sum 'C21 H15 F N2 O4'
_chemical_formula_weight 378.35
_chemical_name_systematic
; 
 ? 
;
_space_group_IT_number 19
_symmetry_cell_setting orthorhombic
_symmetry_space_group_name_Hall 'P 2ac 2ab'
_symmetry_space_group_name_H-M 'P 21 21 21'
_atom_sites_solution_hydrogens geom
_atom_sites_solution_primary direct
_atom_sites_solution_secondary difmap
_audit_creation_method SHELXL-97
_cell_angle_alpha 90.00
_cell_angle_beta 90.00
_cell_angle_gamma 90.00
_cell_formula_units_Z 4
_cell_length_a 9.8042(11)
_cell_length_b 13.8629(15)
_cell_length_c 16.1318(18)
_cell_measurement_reflns_used 3801
_cell_measurement_temperature 298(2)
_cell_measurement_theta_max 21.15
_cell_measurement_theta_min 2.43
_cell_volume 2192.5(4)
_computing_cell_refinement 'Bruker SMART'
_computing_data_collection 'Bruker SMART'
_computing_data_reduction 'Bruker SAINT'
_computing_molecular_graphics 'Bruker SHELXTL'
_computing_publication_material 'Bruker SHELXTL'
_computing_structure_refinement 'SHELXL-97 (Sheldrick, 1997)'
_computing_structure_solution 'SHELXS-97 (Sheldrick, 1990)'
_diffrn_ambient_temperature 298(2)
_diffrn_measured_fraction_theta_full 1.000
_diffrn_measured_fraction_theta_max 1.000
_diffrn_measurement_device_type 'CCD area detector'
_diffrn_measurement_method 'phi and omega scans'
_diffrn_radiation_monochromator graphite
_diffrn_radiation_source 'fine-focus sealed tube'
_diffrn_radiation_type MoK\a
_diffrn_radiation_wavelength 0.71073
_diffrn_reflns_av_R_equivalents 0.0000
_diffrn_reflns_av_sigmaI/netI 0.0351
_diffrn_reflns_limit_h_max 11
_diffrn_reflns_limit_h_min -11
_diffrn_reflns_limit_k_max 16
_diffrn_reflns_limit_k_min 0
_diffrn_reflns_limit_l_max 19
_diffrn_reflns_limit_l_min 0
_diffrn_reflns_number 3864
_diffrn_reflns_theta_full 25.01
_diffrn_reflns_theta_max 25.01
_diffrn_reflns_theta_min 1.94
_exptl_absorpt_coefficient_mu 0.086
_exptl_absorpt_correction_T_max 0.9914
_exptl_absorpt_correction_T_min 0.9872
_exptl_absorpt_correction_type none
_exptl_crystal_colour colorless
_exptl_crystal_density_diffrn 1.146
_exptl_crystal_description block
_exptl_crystal_F_000 784
_exptl_crystal_size_max 0.15
_exptl_crystal_size_mid 0.12
_exptl_crystal_size_min 0.10
_refine_diff_density_max 0.220
_refine_diff_density_min -0.171
_refine_diff_density_rms 0.040
_refine_ls_abs_structure_details 'Flack H D (1983), Acta Cryst. A39, 876-881'
_refine_ls_abs_structure_Flack 0.0(17)
_refine_ls_extinction_method none
_refine_ls_goodness_of_fit_ref 1.084
_refine_ls_hydrogen_treatment mixed
_refine_ls_matrix_type full
_refine_ls_number_parameters 285
_refine_ls_number_reflns 3864
_refine_ls_number_restraints 74
_refine_ls_restrained_S_all 1.103
_refine_ls_R_factor_all 0.0734
_refine_ls_R_factor_gt 0.0610
_refine_ls_shift/su_max 0.005
_refine_ls_shift/su_mean 0.000
_refine_ls_structure_factor_coef Fsqd
_refine_ls_weighting_details 'calc w=1/[\s^2^(Fo^2^)+(0.0631P)^2^+0.4869P] where P=(Fo^2^+2Fc^2^)/3'
_refine_ls_weighting_scheme calc
_refine_ls_wR_factor_gt 0.1420
_refine_ls_wR_factor_ref 0.1481
_reflns_number_gt 3192
_reflns_number_total 3864
_reflns_threshold_expression >2sigma(I)
_cod_data_source_file jo400564f_si_009.cif
_cod_data_source_block t
_cod_database_code 4028294

loop_
_symmetry_equiv_pos_as_xyz
'x, y, z'
'-x+1/2, -y, z+1/2'
'-x, y+1/2, -z+1/2'
'x+1/2, -y+1/2, -z'

loop_
_atom_site_label
_atom_site_type_symbol
_atom_site_fract_x
_atom_site_fract_y
_atom_site_fract_z
_atom_site_U_iso_or_equiv
_atom_site_adp_type
_atom_site_occupancy
_atom_site_symmetry_multiplicity
_atom_site_calc_flag
_atom_site_refinement_flags
_atom_site_disorder_assembly
_atom_site_disorder_group
C1 C 1.0004(11) 0.6397(10) 0.3737(4) 0.058(4) Uani 0.55 1 d PGDU A 1
C2 C 1.1345(10) 0.6529(11) 0.3993(4) 0.085(4) Uani 0.55 1 d PGU A 1
H2 H 1.2029 0.6622 0.3602 0.102 Uiso 0.55 1 calc PR A 1
C3 C 1.1662(7) 0.6521(9) 0.4832(5) 0.092(3) Uani 0.55 1 d PGU A 1
H3 H 1.2560 0.6609 0.5003 0.110 Uiso 0.55 1 calc PR A 1
C4 C 1.0639(8) 0.6381(7) 0.5416(3) 0.095(3) Uani 0.55 1 d PGU A 1
H4 H 1.0852 0.6376 0.5978 0.114 Uiso 0.55 1 calc PR A 1
C5 C 0.9298(7) 0.6250(6) 0.5161(5) 0.094(3) Uani 0.55 1 d PGU A 1
H5 H 0.8613 0.6157 0.5552 0.113 Uiso 0.55 1 calc PR A 1
C6 C 0.8980(8) 0.6258(7) 0.4321(5) 0.074(3) Uani 0.55 1 d PGU A 1
H6 H 0.8083 0.6170 0.4150 0.089 Uiso 0.55 1 calc PR A 1
C7 C 0.9638(3) 0.6447(2) 0.28375(19) 0.0474(7) Uani 1 1 d D . .
C8 C 0.8134(3) 0.62418(19) 0.26373(17) 0.0403(6) Uani 1 1 d . A .
C9 C 0.8723(3) 0.4521(2) 0.2681(2) 0.0637(10) Uani 1 1 d . A .
H9 H 0.9652 0.4564 0.2790 0.076 Uiso 1 1 calc R . .
C10 C 0.7997(3) 0.3701(2) 0.2589(2) 0.0688(10) Uani 1 1 d . . .
H10 H 0.8314 0.3070 0.2625 0.083 Uiso 1 1 calc R . .
C11 C 0.6693(3) 0.3999(2) 0.2432(2) 0.0632(9) Uani 1 1 d . . .
H11 H 0.5969 0.3579 0.2342 0.076 Uiso 1 1 calc R . .
C13 C 0.7218(3) 0.69297(19) 0.25093(18) 0.0416(7) Uani 1 1 d . . .
C14 C 0.5705(3) 0.67695(19) 0.23314(18) 0.0410(6) Uani 1 1 d . A .
C15 C 0.5247(3) 0.6681(2) 0.14690(18) 0.0443(7) Uani 1 1 d . . .
C16 C 0.6165(3) 0.6637(3) 0.0813(2) 0.0642(9) Uani 1 1 d . A .
H16 H 0.7095 0.6684 0.0918 0.077 Uiso 1 1 calc R . .
C17 C 0.5716(5) 0.6526(3) 0.0004(2) 0.0921(14) Uani 1 1 d . . .
H17 H 0.6329 0.6474 -0.0433 0.111 Uiso 1 1 calc R A .
C18 C 0.4343(5) 0.6497(4) -0.0126(3) 0.0909(14) Uani 1 1 d . A .
C19 C 0.3407(4) 0.6530(3) 0.0497(3) 0.0818(12) Uani 1 1 d . . .
H19 H 0.2480 0.6492 0.0380 0.098 Uiso 1 1 calc R A .
C20 C 0.3854(3) 0.6619(2) 0.1302(2) 0.0592(9) Uani 1 1 d . A .
H20 H 0.3227 0.6638 0.1734 0.071 Uiso 1 1 calc R . .
C21 C 0.7676(3) 0.79536(19) 0.26031(18) 0.0399(7) Uani 1 1 d . A .
C22 C 0.6991(4) 0.9562(2) 0.2430(3) 0.0759(11) Uani 1 1 d . A .
H22A H 0.7553 0.9678 0.2907 0.114 Uiso 1 1 calc R . .
H22B H 0.6160 0.9923 0.2479 0.114 Uiso 1 1 calc R . .
H22C H 0.7469 0.9759 0.1939 0.114 Uiso 1 1 calc R . .
C1' C 1.0096(13) 0.6567(11) 0.3673(5) 0.049(3) Uani 0.45 1 d PGDU A 2
C2' C 1.1497(12) 0.6621(12) 0.3799(5) 0.062(3) Uani 0.45 1 d PGU A 2
H2' H 1.2086 0.6638 0.3348 0.074 Uiso 0.45 1 calc PR A 2
C3' C 1.2017(9) 0.6648(12) 0.4601(6) 0.125(6) Uani 0.45 1 d PGU A 2
H3' H 1.2954 0.6684 0.4685 0.150 Uiso 0.45 1 calc PR A 2
C4' C 1.1137(11) 0.6623(10) 0.5276(4) 0.124(6) Uani 0.45 1 d PGU A 2
H4' H 1.1485 0.6642 0.5812 0.149 Uiso 0.45 1 calc PR A 2
C5' C 0.9736(10) 0.6570(8) 0.5150(5) 0.105(5) Uani 0.45 1 d PGU A 2
H5' H 0.9148 0.6553 0.5601 0.126 Uiso 0.45 1 calc PR A 2
C6' C 0.9216(9) 0.6542(9) 0.4349(7) 0.070(3) Uani 0.45 1 d PGU A 2
H6' H 0.8279 0.6506 0.4264 0.084 Uiso 0.45 1 calc PR A 2
F1 F 0.3896(3) 0.6405(3) -0.09062(16) 0.1465(13) Uani 1 1 d . . .
N1 N 0.7858(2) 0.52607(15) 0.25874(15) 0.0450(6) Uani 1 1 d . . .
N2 N 0.6576(2) 0.49271(15) 0.2422(2) 0.0564(7) Uani 1 1 d . A .
O1 O 1.0439(2) 0.64866(17) 0.22699(15) 0.0653(6) Uani 1 1 d . A .
O3 O 0.4917(2) 0.68164(15) 0.29061(14) 0.0561(6) Uani 1 1 d . . .
O4 O 0.8757(2) 0.82069(15) 0.28474(16) 0.0650(7) Uani 1 1 d . . .
O5 O 0.6679(2) 0.85503(14) 0.23775(14) 0.0559(6) Uani 1 1 d . . .

loop_
_atom_site_aniso_label
_atom_site_aniso_U_11
_atom_site_aniso_U_22
_atom_site_aniso_U_33
_atom_site_aniso_U_23
_atom_site_aniso_U_13
_atom_site_aniso_U_12
C1 0.056(6) 0.048(6) 0.070(6) 0.000(4) -0.020(5) -0.006(4)
C2 0.066(6) 0.092(7) 0.098(6) 0.000(6) -0.036(5) -0.006(5)
C3 0.072(5) 0.118(7) 0.085(6) -0.013(5) -0.057(5) 0.007(5)
C4 0.089(6) 0.109(7) 0.086(6) 0.003(5) -0.045(5) -0.007(6)
C5 0.105(6) 0.101(6) 0.076(5) 0.008(4) -0.019(5) -0.023(6)
C6 0.083(5) 0.087(7) 0.052(5) -0.004(4) -0.026(4) -0.021(5)
C7 0.0391(16) 0.0412(17) 0.062(2) -0.0047(14) -0.0035(16) -0.0014(13)
C8 0.0419(15) 0.0358(14) 0.0433(15) -0.0027(12) 0.0043(13) -0.0025(12)
C9 0.0429(17) 0.0437(17) 0.105(3) 0.0014(19) -0.0120(18) 0.0061(14)
C10 0.054(2) 0.0414(17) 0.111(3) 0.0007(19) 0.005(2) -0.0010(15)
C11 0.0450(18) 0.0423(18) 0.102(3) -0.0038(19) -0.0010(19) -0.0145(14)
C13 0.0376(14) 0.0433(15) 0.0439(16) -0.0074(13) -0.0001(13) -0.0004(12)
C14 0.0353(14) 0.0348(14) 0.0528(17) 0.0016(13) 0.0024(14) 0.0005(12)
C15 0.0349(15) 0.0406(16) 0.0575(18) 0.0023(14) -0.0013(13) -0.0006(13)
C16 0.0492(19) 0.089(3) 0.054(2) 0.0030(19) -0.0074(15) -0.009(2)
C17 0.105(4) 0.113(4) 0.058(2) -0.002(2) -0.004(2) -0.011(3)
C18 0.100(4) 0.096(3) 0.076(3) -0.012(3) -0.038(3) -0.009(3)
C19 0.061(2) 0.075(3) 0.109(3) 0.001(3) -0.045(2) 0.003(2)
C20 0.0403(17) 0.0536(19) 0.084(2) 0.0034(18) -0.0126(16) 0.0001(16)
C21 0.0343(15) 0.0355(14) 0.0497(18) -0.0026(13) 0.0008(14) 0.0023(12)
C22 0.070(2) 0.0317(16) 0.126(3) 0.000(2) 0.012(3) 0.0045(15)
C1' 0.047(6) 0.033(5) 0.067(7) -0.004(4) -0.016(5) -0.001(4)
C2' 0.055(6) 0.054(5) 0.076(5) -0.002(5) -0.025(5) -0.002(5)
C3' 0.120(9) 0.137(9) 0.119(9) 0.003(8) -0.010(7) 0.001(8)
C4' 0.117(9) 0.143(10) 0.111(9) -0.011(7) -0.014(7) -0.023(8)
C5' 0.110(8) 0.125(9) 0.079(7) -0.004(6) 0.000(6) -0.013(7)
C6' 0.070(6) 0.084(7) 0.055(6) -0.023(5) -0.017(5) -0.013(5)
F1 0.157(3) 0.198(3) 0.0847(19) -0.016(2) -0.0671(19) 0.003(3)
N1 0.0404(13) 0.0356(13) 0.0591(16) -0.0019(11) 0.0052(13) -0.0019(10)
N2 0.0377(14) 0.0346(13) 0.097(2) 0.0015(14) -0.0043(14) -0.0031(10)
O1 0.0424(12) 0.0749(16) 0.0787(16) -0.0091(13) 0.0092(12) -0.0118(11)
O3 0.0448(12) 0.0612(14) 0.0625(14) -0.0036(11) 0.0089(11) 0.0032(10)
O4 0.0497(13) 0.0534(14) 0.0918(18) 0.0027(12) -0.0140(12) -0.0096(11)
O5 0.0443(11) 0.0377(10) 0.0858(15) 0.0015(11) -0.0013(12) 0.0011(9)

loop_
_atom_type_symbol
_atom_type_description
_atom_type_scat_dispersion_real
_atom_type_scat_dispersion_imag
_atom_type_scat_source
C C 0.0033 0.0016 'International Tables Vol C Tables 4.2.6.8 and 6.1.1.4'
H H 0.0000 0.0000 'International Tables Vol C Tables 4.2.6.8 and 6.1.1.4'
O O 0.0106 0.0060 'International Tables Vol C Tables 4.2.6.8 and 6.1.1.4'
N N 0.0061 0.0033 'International Tables Vol C Tables 4.2.6.8 and 6.1.1.4'
F F 0.0171 0.0103 'International Tables Vol C Tables 4.2.6.8 and 6.1.1.4'

loop_
_geom_angle_atom_site_label_1
_geom_angle_atom_site_label_2
_geom_angle_atom_site_label_3
_geom_angle
C2 C1 C6 120.0
C2 C1 C7 120.5(7)
C6 C1 C7 119.4(7)
C3 C2 C1 120.0
C3 C2 H2 120.0
C1 C2 H2 120.0
C2 C3 C4 120.0
C2 C3 H3 120.0
C4 C3 H3 120.0
C3 C4 C5 120.0
C3 C4 H4 120.0
C5 C4 H4 120.0
C6 C5 C4 120.0
C6 C5 H5 120.0
C4 C5 H5 120.0
C5 C6 C1 120.0
C5 C6 H6 120.0
C1 C6 H6 120.0
O1 C7 C1' 120.4(6)
O1 C7 C1 125.6(5)
C1' C7 C1 10.4(11)
O1 C7 C8 118.2(3)
C1' C7 C8 121.4(6)
C1 C7 C8 115.2(5)
C13 C8 N1 124.3(3)
C13 C8 C7 123.3(2)
N1 C8 C7 112.3(2)
N1 C9 C10 107.4(3)
N1 C9 H9 126.3
C10 C9 H9 126.3
C9 C10 C11 105.0(3)
C9 C10 H10 127.5
C11 C10 H10 127.5
N2 C11 C10 112.8(3)
N2 C11 H11 123.6
C10 C11 H11 123.6
C8 C13 C21 117.6(2)
C8 C13 C14 125.6(2)
C21 C13 C14 116.6(2)
O3 C14 C15 122.4(2)
O3 C14 C13 118.0(3)
C15 C14 C13 119.2(3)
C16 C15 C20 118.9(3)
C16 C15 C14 121.8(3)
C20 C15 C14 119.2(3)
C17 C16 C15 121.1(3)
C17 C16 H16 119.5
C15 C16 H16 119.5
C18 C17 C16 117.6(4)
C18 C17 H17 121.2
C16 C17 H17 121.2
F1 C18 C19 118.5(4)
F1 C18 C17 118.1(5)
C19 C18 C17 123.4(4)
C18 C19 C20 119.0(4)
C18 C19 H19 120.5
C20 C19 H19 120.5
C19 C20 C15 120.0(4)
C19 C20 H20 120.0
C15 C20 H20 120.0
O4 C21 O5 124.3(3)
O4 C21 C13 125.7(3)
O5 C21 C13 110.0(2)
O5 C22 H22A 109.5
O5 C22 H22B 109.5
H22A C22 H22B 109.5
O5 C22 H22C 109.5
H22A C22 H22C 109.5
H22B C22 H22C 109.5
C2' C1' C6' 120.0
C2' C1' C7 117.0(8)
C6' C1' C7 122.7(8)
C3' C2' C1' 120.0
C3' C2' H2' 120.0
C1' C2' H2' 120.0
C2' C3' C4' 120.0
C2' C3' H3' 120.0
C4' C3' H3' 120.0
C5' C4' C3' 120.0
C5' C4' H4' 120.0
C3' C4' H4' 120.0
C4' C5' C6' 120.0
C4' C5' H5' 120.0
C6' C5' H5' 120.0
C5' C6' C1' 120.0
C5' C6' H6' 120.0
C1' C6' H6' 120.0
C9 N1 N2 110.2(2)
C9 N1 C8 128.4(3)
N2 N1 C8 121.5(2)
C11 N2 N1 104.6(2)
C21 O5 C22 115.7(2)

loop_
_geom_bond_atom_site_label_1
_geom_bond_atom_site_label_2
_geom_bond_distance
C1 C2 1.3900
C1 C6 1.3900
C1 C7 1.496(6)
C2 C3 1.3900
C2 H2 0.9300
C3 C4 1.3900
C3 H3 0.9300
C4 C5 1.3900
C4 H4 0.9300
C5 C6 1.3900
C5 H5 0.9300
C6 H6 0.9300
C7 O1 1.207(3)
C7 C1' 1.431(7)
C7 C8 1.537(4)
C8 C13 1.326(4)
C8 N1 1.389(3)
C9 N1 1.339(4)
C9 C10 1.349(4)
C9 H9 0.9300
C10 C11 1.367(5)
C10 H10 0.9300
C11 N2 1.292(4)
C11 H11 0.9300
C13 C21 1.496(4)
C13 C14 1.527(4)
C14 O3 1.209(3)
C14 C15 1.467(4)
C15 C16 1.391(4)
C15 C20 1.395(4)
C16 C17 1.385(5)
C16 H16 0.9300
C17 C18 1.363(6)
C17 H17 0.9300
C18 F1 1.339(4)
C18 C19 1.362(6)
C19 C20 1.375(5)
C19 H19 0.9300
C20 H20 0.9300
C21 O4 1.184(3)
C21 O5 1.331(3)
C22 O5 1.437(4)
C22 H22A 0.9600
C22 H22B 0.9600
C22 H22C 0.9600
C1' C2' 1.3900
C1' C6' 1.3900
C2' C3' 1.3900
C2' H2' 0.9300
C3' C4' 1.3900
C3' H3' 0.9300
C4' C5' 1.3900
C4' H4' 0.9300
C5' C6' 1.3900
C5' H5' 0.9300
C6' H6' 0.9300
N1 N2 1.366(3)

loop_
_geom_torsion_atom_site_label_1
_geom_torsion_atom_site_label_2
_geom_torsion_atom_site_label_3
_geom_torsion_atom_site_label_4
_geom_torsion
C6 C1 C2 C3 0.0
C7 C1 C2 C3 177.3(10)
C1 C2 C3 C4 0.0
C2 C3 C4 C5 0.0
C3 C4 C5 C6 0.0
C4 C5 C6 C1 0.0
C2 C1 C6 C5 0.0
C7 C1 C6 C5 -177.3(10)
C2 C1 C7 O1 9.1(9)
C6 C1 C7 O1 -173.6(5)
C2 C1 C7 C1' -54(5)
C6 C1 C7 C1' 124(6)
C2 C1 C7 C8 177.3(5)
C6 C1 C7 C8 -5.4(10)
O1 C7 C8 C13 -92.3(4)
C1' C7 C8 C13 89.1(8)
C1 C7 C8 C13 98.6(7)
O1 C7 C8 N1 86.3(3)
C1' C7 C8 N1 -92.3(8)
C1 C7 C8 N1 -82.9(6)
N1 C9 C10 C11 0.6(4)
C9 C10 C11 N2 0.0(5)
N1 C8 C13 C21 178.9(2)
C7 C8 C13 C21 -2.7(4)
N1 C8 C13 C14 3.4(4)
C7 C8 C13 C14 -178.3(3)
C8 C13 C14 O3 96.3(3)
C21 C13 C14 O3 -79.3(3)
C8 C13 C14 C15 -90.9(4)
C21 C13 C14 C15 93.6(3)
O3 C14 C15 C16 179.3(3)
C13 C14 C15 C16 6.9(4)
O3 C14 C15 C20 -2.0(4)
C13 C14 C15 C20 -174.5(3)
C20 C15 C16 C17 -0.5(5)
C14 C15 C16 C17 178.2(3)
C15 C16 C17 C18 2.4(7)
C16 C17 C18 F1 179.0(4)
C16 C17 C18 C19 -2.9(8)
F1 C18 C19 C20 179.6(4)
C17 C18 C19 C20 1.5(8)
C18 C19 C20 C15 0.4(6)
C16 C15 C20 C19 -0.9(5)
C14 C15 C20 C19 -179.6(3)
C8 C13 C21 O4 -6.5(4)
C14 C13 C21 O4 169.4(3)
C8 C13 C21 O5 174.1(3)
C14 C13 C21 O5 -10.0(3)
O1 C7 C1' C2' -7.0(10)
C1 C7 C1' C2' 116(6)
C8 C7 C1' C2' 171.6(5)
O1 C7 C1' C6' 179.1(6)
C1 C7 C1' C6' -58(5)
C8 C7 C1' C6' -2.4(12)
C6' C1' C2' C3' 0.0
C7 C1' C2' C3' -174.1(12)
C1' C2' C3' C4' 0.0
C2' C3' C4' C5' 0.0
C3' C4' C5' C6' 0.0
C4' C5' C6' C1' 0.0
C2' C1' C6' C5' 0.0
C7 C1' C6' C5' 173.8(13)
C10 C9 N1 N2 -0.9(4)
C10 C9 N1 C8 179.3(3)
C13 C8 N1 C9 177.8(3)
C7 C8 N1 C9 -0.8(4)
C13 C8 N1 N2 -2.0(4)
C7 C8 N1 N2 179.4(3)
C10 C11 N2 N1 -0.5(5)
C9 N1 N2 C11 0.9(4)
C8 N1 N2 C11 -179.3(3)
O4 C21 O5 C22 1.2(4)
C13 C21 O5 C22 -179.4(3)
